data_7720172
loop_
_publ_author_name
'Huang, Wen-Hui'
'Liang, Qian-Qian'
'Shi, Zi-Chen'
'Yang, Jian-Hui'
'Liu, Bin'

_publ_section_title
;
 A step-by-step structural transformation of the Ru-Ru bonding unit from a
 paddle-wheel to edge-sharing bi-octahedra configuration.
;
_journal_issue 7
_journal_name_full 'Dalton transactions (Cambridge, England : 2003)'
_journal_page_first 3011
_journal_page_last 3018
_journal_paper_doi 10.1039/d5dt02334c
_journal_volume 55
_journal_year 2026
_chemical_formula_moiety 'C13 H20 F6 O10 Ru2'
_chemical_formula_sum 'C13 H20 F6 O10 Ru2'
_chemical_formula_weight 652.43
_space_group_crystal_system monoclinic
_space_group_IT_number 12
_space_group_name_Hall '-C 2y'
_space_group_name_H-M_alt 'C 1 2/m 1'
_atom_sites_solution_hydrogens difmap
_atom_sites_solution_primary dual
_audit_creation_method SHELXL-2018/3
_audit_update_record
;
2025-11-09 deposited with the CCDC.	2026-01-14 downloaded from the CCDC.
;
_cell_angle_alpha 90
_cell_angle_beta 112.313(2)
_cell_angle_gamma 90
_cell_formula_units_Z 4
_cell_length_a 14.9664(5)
_cell_length_b 12.5079(4)
_cell_length_c 12.8946(6)
_cell_measurement_reflns_used 1945
_cell_measurement_temperature 180(2)
_cell_measurement_theta_max 56.954
_cell_measurement_theta_min 3.223
_cell_volume 2233.11(15)
_computing_cell_refinement 'Bruker SAINT'
_computing_data_collection 'Bruker APEX2'
_computing_data_reduction 'Bruker SAINT'
_computing_molecular_graphics 'Bruker SHELXTL'
_computing_publication_material 'Bruker SHELXTL'
_computing_structure_refinement 'SHELXL-2018/3 (Sheldrick, 2018)'
_computing_structure_solution 'SHELXT 2018/2 (Sheldrick, 2018)'
_diffrn_ambient_temperature 180(2)
_diffrn_measured_fraction_theta_full 0.990
_diffrn_measured_fraction_theta_max 0.988
_diffrn_measurement_device_type 'Bruker APEX-II CCD'
_diffrn_measurement_method '\f and \w scans'
_diffrn_radiation_type MoK\a
_diffrn_radiation_wavelength 0.71073
_diffrn_reflns_av_R_equivalents 0.0992
_diffrn_reflns_av_unetI/netI 0.0742
_diffrn_reflns_Laue_measured_fraction_full 0.990
_diffrn_reflns_Laue_measured_fraction_max 0.988
_diffrn_reflns_limit_h_max 18
_diffrn_reflns_limit_h_min -18
_diffrn_reflns_limit_k_max 15
_diffrn_reflns_limit_k_min -13
_diffrn_reflns_limit_l_max 16
_diffrn_reflns_limit_l_min -16
_diffrn_reflns_number 8577
_diffrn_reflns_point_group_measured_fraction_full 0.990
_diffrn_reflns_point_group_measured_fraction_max 0.988
_diffrn_reflns_theta_full 25.242
_diffrn_reflns_theta_max 26.402
_diffrn_reflns_theta_min 1.707
_exptl_absorpt_coefficient_mu 1.447
_exptl_absorpt_correction_T_max 0.840
_exptl_absorpt_correction_T_min 0.729
_exptl_absorpt_correction_type multi-scan
_exptl_absorpt_process_details sadabs
_exptl_crystal_colour red-brown
_exptl_crystal_density_diffrn 1.941
_exptl_crystal_description block
_exptl_crystal_F_000 1280
_exptl_crystal_size_max 0.250
_exptl_crystal_size_mid 0.190
_exptl_crystal_size_min 0.120
_refine_diff_density_max 2.409
_refine_diff_density_min -1.424
_refine_diff_density_rms 0.207
_refine_ls_extinction_method none
_refine_ls_goodness_of_fit_ref 1.090
_refine_ls_hydrogen_treatment constr
_refine_ls_matrix_type full
_refine_ls_number_parameters 157
_refine_ls_number_reflns 2370
_refine_ls_number_restraints 0
_refine_ls_restrained_S_all 1.090
_refine_ls_R_factor_all 0.0967
_refine_ls_R_factor_gt 0.0457
_refine_ls_shift/su_max 0.000
_refine_ls_shift/su_mean 0.000
_refine_ls_structure_factor_coef Fsqd
_refine_ls_weighting_details 'w=1/[\s^2^(Fo^2^)+(0.0564P)^2^+8.8447P] where P=(Fo^2^+2Fc^2^)/3'
_refine_ls_weighting_scheme calc
_refine_ls_wR_factor_gt 0.1054
_refine_ls_wR_factor_ref 0.1294
_reflns_Friedel_coverage 0.000
_reflns_number_gt 1588
_reflns_number_total 2370
_reflns_threshold_expression 'I > 2\s(I)'
_cod_data_source_file d5dt02334c2.cif
_cod_data_source_block c2m
_cod_original_sg_symbol_H-M 'C 2/m'
_cod_database_code 7720172
_shelx_shelxl_version_number 2018/3
_shelx_space_group_comment
;
The symmetry employed for this shelxl refinement is uniquely defined
by the following loop, which should always be used as a source of
symmetry information in preference to the above space-group names.
They are only intended as comments.
;
_shelx_estimated_absorpt_t_min 0.714
_shelx_estimated_absorpt_t_max 0.846

loop_
_space_group_symop_operation_xyz
'x, y, z'
'-x, y, -z'
'x+1/2, y+1/2, z'
'-x+1/2, y+1/2, -z'
'-x, -y, -z'
'x, -y, z'
'-x+1/2, -y+1/2, -z'
'x+1/2, -y+1/2, z'

loop_
_atom_site_label
_atom_site_type_symbol
_atom_site_fract_x
_atom_site_fract_y
_atom_site_fract_z
_atom_site_U_iso_or_equiv
_atom_site_adp_type
_atom_site_occupancy
_atom_site_site_symmetry_order
_atom_site_calc_flag
_atom_site_refinement_flags_posn
_atom_site_refinement_flags_adp
_atom_site_refinement_flags_occupancy
_atom_site_disorder_assembly
_atom_site_disorder_group
Ru1 Ru 0.32314(5) 0.000000 0.94402(6) 0.0248(2) Uani 1 2 d S T P . .
Ru2 Ru 0.15402(5) 0.000000 0.80897(6) 0.0255(2) Uani 1 2 d S T P . .
O1 O 0.2347(3) 0.1250(4) 0.8858(3) 0.0299(10) Uani 1 1 d . . . . .
O2 O 0.3640(4) 0.000000 0.8071(5) 0.0316(15) Uani 1 2 d S T P . .
O3 O 0.2083(4) 0.000000 0.6833(5) 0.0324(15) Uani 1 2 d S T P . .
O4 O 0.2676(5) 0.000000 1.0689(5) 0.0379(16) Uani 1 2 d S T P . .
O5 O 0.1116(4) 0.000000 0.9431(5) 0.0361(16) Uani 1 2 d S T P . .
O6 O 0.4247(3) 0.1099(4) 1.0132(4) 0.0360(11) Uani 1 1 d . . . . .
H6E H 0.478651 0.078983 1.027735 0.043 Uiso 0.5 1 d R U P . .
O7 O 0.0573(3) 0.1146(4) 0.7275(4) 0.0332(11) Uani 1 1 d . . . . .
F1 F -0.0224(3) 0.2848(4) 0.6136(4) 0.0627(13) Uani 1 1 d . . . . .
F2 F -0.1413(4) 0.2168(5) 0.6410(5) 0.0839(18) Uani 1 1 d . . . . .
F3 F -0.1249(3) 0.1920(4) 0.4849(4) 0.0702(15) Uani 1 1 d . . . . .
C1 C 0.2996(7) 0.000000 0.7087(8) 0.029(2) Uani 1 2 d S T P . .
C2 C 0.3331(7) 0.000000 0.6131(8) 0.039(2) Uani 1 2 d S T P . .
H2A H 0.278165 0.000000 0.543441 0.058 Uiso 1 2 d R U P . .
H2B H 0.371335 0.062670 0.617301 0.058 Uiso 0.5 1 d R U P . .
H2C H 0.371335 -0.062670 0.617301 0.058 Uiso 0.5 1 d R U P . .
C3 C 0.1759(7) 0.000000 1.0426(9) 0.039(2) Uani 1 2 d S T P . .
C4 C 0.1404(8) 0.000000 1.1366(9) 0.052(3) Uani 1 2 d S T P . .
H4A H 0.194612 0.000000 1.206867 0.077 Uiso 1 2 d R U P . .
H4B H 0.101922 0.062670 1.131667 0.077 Uiso 0.5 1 d R U P . .
H4C H 0.101922 -0.062670 1.131667 0.077 Uiso 0.5 1 d R U P . .
C5 C 0.4327(5) 0.1673(7) 1.1110(6) 0.056(2) Uani 1 1 d . . . . .
H5A H 0.485962 0.216220 1.130287 0.085 Uiso 1 1 d R U . . .
H5B H 0.374232 0.206320 1.098237 0.085 Uiso 1 1 d R U . . .
H5C H 0.443682 0.117510 1.171248 0.085 Uiso 1 1 d R U . . .
C6 C 0.2587(5) 0.2102(6) 0.8252(6) 0.0386(17) Uani 1 1 d . . . . .
H6A H 0.208498 0.263104 0.803899 0.058 Uiso 1 1 d R U . . .
H6B H 0.318598 0.242434 0.872429 0.058 Uiso 1 1 d R U . . .
H6C H 0.265228 0.181784 0.759269 0.058 Uiso 1 1 d R U . . .
C7 C -0.0202(5) 0.0964(6) 0.6438(6) 0.0350(16) Uani 1 1 d . . . . .
C8 C -0.0596(7) 0.000000 0.5954(8) 0.040(3) Uani 1 2 d S T P . .
H8A H -0.120572 0.000000 0.533028 0.048 Uiso 1 2 d R U P . .
C9 C -0.0766(5) 0.1974(6) 0.5943(6) 0.0422(18) Uani 1 1 d . . . . .

loop_
_atom_site_aniso_label
_atom_site_aniso_U_11
_atom_site_aniso_U_22
_atom_site_aniso_U_33
_atom_site_aniso_U_23
_atom_site_aniso_U_13
_atom_site_aniso_U_12
Ru1 0.0159(4) 0.0309(4) 0.0283(4) 0.000 0.0092(3) 0.000
Ru2 0.0155(4) 0.0282(4) 0.0311(4) 0.000 0.0072(3) 0.000
O1 0.019(2) 0.033(2) 0.034(2) 0.001(2) 0.0069(18) 0.002(2)
O2 0.024(3) 0.040(4) 0.032(4) 0.000 0.012(3) 0.000
O3 0.029(4) 0.033(4) 0.031(4) 0.000 0.006(3) 0.000
O4 0.028(4) 0.046(4) 0.039(4) 0.000 0.012(3) 0.000
O5 0.017(3) 0.051(4) 0.042(4) 0.000 0.012(3) 0.000
O6 0.021(2) 0.048(3) 0.040(3) -0.011(2) 0.012(2) -0.001(2)
O7 0.021(2) 0.038(3) 0.036(3) 0.000(2) 0.0045(19) 0.003(2)
F1 0.058(3) 0.043(3) 0.069(3) 0.003(3) 0.005(2) 0.003(2)
F2 0.078(4) 0.083(4) 0.109(4) 0.034(4) 0.057(3) 0.043(3)
F3 0.081(3) 0.057(3) 0.041(3) 0.002(2) -0.012(2) 0.014(3)
C1 0.028(5) 0.025(5) 0.033(5) 0.000 0.012(4) 0.000
C2 0.037(6) 0.050(6) 0.032(5) 0.000 0.015(5) 0.000
C3 0.024(5) 0.046(6) 0.048(6) 0.000 0.015(5) 0.000
C4 0.042(6) 0.063(8) 0.062(7) 0.000 0.035(6) 0.000
C5 0.037(4) 0.073(6) 0.063(5) -0.032(5) 0.023(4) -0.007(4)
C6 0.036(4) 0.030(4) 0.048(4) 0.001(3) 0.014(3) 0.001(3)
C7 0.030(4) 0.043(4) 0.035(4) 0.000(3) 0.015(3) 0.002(3)
C8 0.025(5) 0.057(7) 0.032(5) 0.000 0.003(4) 0.000
C9 0.033(4) 0.048(5) 0.044(4) -0.008(4) 0.013(3) 0.000(4)

loop_
_atom_type_symbol
_atom_type_description
_atom_type_scat_dispersion_real
_atom_type_scat_dispersion_imag
_atom_type_scat_source
C C 0.0033 0.0016 'International Tables Vol C Tables 4.2.6.8 and 6.1.1.4'
H H 0.0000 0.0000 'International Tables Vol C Tables 4.2.6.8 and 6.1.1.4'
O O 0.0106 0.0060 'International Tables Vol C Tables 4.2.6.8 and 6.1.1.4'
F F 0.0171 0.0103 'International Tables Vol C Tables 4.2.6.8 and 6.1.1.4'
Ru Ru -1.2594 0.8363 'International Tables Vol C Tables 4.2.6.8 and 6.1.1.4'

loop_
_geom_angle_atom_site_label_1
_geom_angle_atom_site_label_2
_geom_angle_atom_site_label_3
_geom_angle
_geom_angle_site_symmetry_1
_geom_angle_site_symmetry_3
_geom_angle_publ_flag
O6 Ru1 O6 87.3(3) 6 . ?
O6 Ru1 O1 84.96(18) 6 6 ?
O6 Ru1 O1 172.24(18) . 6 ?
O6 Ru1 O1 172.24(18) 6 . ?
O6 Ru1 O1 84.96(18) . . ?
O1 Ru1 O1 102.8(2) 6 . ?
O6 Ru1 O4 96.57(18) 6 . ?
O6 Ru1 O4 96.58(18) . . ?
O1 Ru1 O4 83.59(16) 6 . ?
O1 Ru1 O4 83.59(16) . . ?
O6 Ru1 O2 87.71(17) 6 . ?
O6 Ru1 O2 87.71(17) . . ?
O1 Ru1 O2 92.72(16) 6 . ?
O1 Ru1 O2 92.72(16) . . ?
O4 Ru1 O2 174.1(2) . . ?
O6 Ru1 Ru2 136.04(14) 6 . ?
O6 Ru1 Ru2 136.04(14) . . ?
O1 Ru1 Ru2 51.71(12) 6 . ?
O1 Ru1 Ru2 51.72(12) . . ?
O4 Ru1 Ru2 86.68(18) . . ?
O2 Ru1 Ru2 87.38(17) . . ?
O1 Ru2 O1 103.3(2) 6 . ?
O1 Ru2 O7 83.22(17) 6 6 ?
O1 Ru2 O7 172.65(17) . 6 ?
O1 Ru2 O7 172.65(17) 6 . ?
O1 Ru2 O7 83.22(17) . . ?
O7 Ru2 O7 90.1(3) 6 . ?
O1 Ru2 O5 84.50(16) 6 . ?
O1 Ru2 O5 84.50(16) . . ?
O7 Ru2 O5 92.78(17) 6 . ?
O7 Ru2 O5 92.78(17) . . ?
O1 Ru2 O3 92.60(16) 6 . ?
O1 Ru2 O3 92.60(16) . . ?
O7 Ru2 O3 90.54(17) 6 . ?
O7 Ru2 O3 90.54(17) . . ?
O5 Ru2 O3 175.3(2) . . ?
O1 Ru2 Ru1 51.97(12) 6 . ?
O1 Ru2 Ru1 51.97(12) . . ?
O7 Ru2 Ru1 134.91(13) 6 . ?
O7 Ru2 Ru1 134.91(13) . . ?
O5 Ru2 Ru1 88.16(17) . . ?
O3 Ru2 Ru1 87.14(17) . . ?
C6 O1 Ru2 122.5(4) . . ?
C6 O1 Ru1 120.9(4) . . ?
Ru2 O1 Ru1 76.31(17) . . ?
C1 O2 Ru1 119.5(6) . . ?
C1 O3 Ru2 119.9(6) . . ?
C3 O4 Ru1 119.9(6) . . ?
C3 O5 Ru2 119.3(6) . . ?
C5 O6 Ru1 122.8(4) . . ?
C5 O6 H6E 106.4 . . ?
Ru1 O6 H6E 106.5 . . ?
C7 O7 Ru2 123.8(4) . . ?
O2 C1 O3 126.0(8) . . ?
O2 C1 C2 117.3(8) . . ?
O3 C1 C2 116.7(8) . . ?
C1 C2 H2A 109.6 . . ?
C1 C2 H2B 109.4 . . ?
H2A C2 H2B 109.5 . . ?
C1 C2 H2C 109.4 . . ?
H2A C2 H2C 109.5 . . ?
H2B C2 H2C 109.5 . . ?
O5 C3 O4 125.9(9) . . ?
O5 C3 C4 116.8(8) . . ?
O4 C3 C4 117.4(9) . . ?
C3 C4 H4A 109.3 . . ?
C3 C4 H4B 109.5 . . ?
H4A C4 H4B 109.5 . . ?
C3 C4 H4C 109.5 . . ?
H4A C4 H4C 109.5 . . ?
H4B C4 H4C 109.5 . . ?
O6 C5 H5A 109.6 . . ?
O6 C5 H5B 110.0 . . ?
H5A C5 H5B 109.5 . . ?
O6 C5 H5C 108.8 . . ?
H5A C5 H5C 109.5 . . ?
H5B C5 H5C 109.5 . . ?
O1 C6 H6A 109.5 . . ?
O1 C6 H6B 109.3 . . ?
H6A C6 H6B 109.5 . . ?
O1 C6 H6C 109.6 . . ?
H6A C6 H6C 109.5 . . ?
H6B C6 H6C 109.5 . . ?
O7 C7 C8 129.5(7) . . ?
O7 C7 C9 113.0(6) . . ?
C8 C7 C9 117.5(6) . . ?
C7 C8 C7 121.3(9) . 6 ?
C7 C8 H8A 119.0 . . ?
C7 C8 H8A 119.0 6 . ?
F3 C9 F1 106.9(6) . . ?
F3 C9 F2 107.1(6) . . ?
F1 C9 F2 105.2(6) . . ?
F3 C9 C7 113.4(6) . . ?
F1 C9 C7 113.8(6) . . ?
F2 C9 C7 110.0(6) . . ?

loop_
_geom_bond_atom_site_label_1
_geom_bond_atom_site_label_2
_geom_bond_distance
_geom_bond_site_symmetry_2
_geom_bond_publ_flag
Ru1 O6 1.992(4) 6 ?
Ru1 O6 1.992(5) . ?
Ru1 O1 2.001(4) 6 ?
Ru1 O1 2.001(4) . ?
Ru1 O4 2.073(7) . ?
Ru1 O2 2.076(6) . ?
Ru1 Ru2 2.4683(10) . ?
Ru2 O1 1.994(4) 6 ?
Ru2 O1 1.994(4) . ?
Ru2 O7 2.025(4) 6 ?
Ru2 O7 2.025(4) . ?
Ru2 O5 2.056(6) . ?
Ru2 O3 2.070(6) . ?
O1 C6 1.445(8) . ?
O2 C1 1.269(11) . ?
O3 C1 1.278(10) . ?
O4 C3 1.284(10) . ?
O5 C3 1.278(11) . ?
O6 C5 1.415(8) . ?
O6 H6E 0.8500 . ?
O7 C7 1.269(7) . ?
F1 C9 1.328(9) . ?
F2 C9 1.342(8) . ?
F3 C9 1.320(8) . ?
C1 C2 1.497(12) . ?
C2 H2A 0.9600 . ?
C2 H2B 0.9600 . ?
C2 H2C 0.9600 . ?
C3 C4 1.496(13) . ?
C4 H4A 0.9599 . ?
C4 H4B 0.9600 . ?
C4 H4C 0.9600 . ?
C5 H5A 0.9599 . ?
C5 H5B 0.9600 . ?
C5 H5C 0.9600 . ?
C6 H6A 0.9600 . ?
C6 H6B 0.9600 . ?
C6 H6C 0.9600 . ?
C7 C8 1.382(8) . ?
C7 C9 1.520(10) . ?
C8 H8A 0.9600 . ?
